data_2206507
loop_
_publ_author_name
'Tang, Gu-Ping'
'Gu, Jian-Ming'

_publ_section_title 2-[3-(2-Cyano-2-propyl)-5-(1,2,4-triazol-1-yl)phenyl]-2-methylpropiononitrile
_journal_issue 8
_journal_name_full 'Acta Crystallographica Section E'
_journal_page_first o2330
_journal_page_last o2331
_journal_paper_doi 10.1107/S1600536805020143
_journal_volume 61
_journal_year 2005
_chemical_formula_moiety 'C17 H19 N5 '
_chemical_formula_sum 'C17 H19 N5'
_chemical_formula_weight 293.37
_space_group_IT_number 15
_symmetry_cell_setting monoclinic
_symmetry_space_group_name_Hall '-C 2yc'
_symmetry_space_group_name_H-M 'C 1 2/c 1'
_cell_angle_alpha 90
_cell_angle_beta 121.1810(10)
_cell_angle_gamma 90
_cell_formula_units_Z 8
_cell_length_a 17.9107(8)
_cell_length_b 11.2522(3)
_cell_length_c 18.9011(7)
_cell_measurement_reflns_used 10339
_cell_measurement_temperature 295.0(10)
_cell_measurement_theta_max 27.5
_cell_measurement_theta_min 2.2
_cell_volume 3258.9(2)
_computing_cell_refinement PROCESS-AUTO
_computing_data_collection 'PROCESS-AUTO (Rigaku, 1998)'
_computing_data_reduction 'CrystalStructure (Rigaku/MSC, 2004)'
_computing_molecular_graphics 'Ortep-3 for Windows (Farrugia, 1997)'
_computing_publication_material CrystalStructure
_computing_structure_refinement 'CRYSTALS (Betteridge <i>et al.</i>, 2003)'
_computing_structure_solution 'SIR97 (Altomare <i>et al.</i>, 1999)'
_diffrn_detector_area_resol_mean 10.00
_diffrn_measured_fraction_theta_full 1.0000
_diffrn_measured_fraction_theta_max 0.9997
_diffrn_measurement_device_type 'Rigaku R-AXIS RAPID'
_diffrn_measurement_method \w
_diffrn_radiation_type 'Mo K\a'
_diffrn_radiation_wavelength 0.7107
_diffrn_reflns_av_R_equivalents 0.031
_diffrn_reflns_limit_h_max 23
_diffrn_reflns_limit_h_min -23
_diffrn_reflns_limit_k_max 14
_diffrn_reflns_limit_k_min -14
_diffrn_reflns_limit_l_max 24
_diffrn_reflns_limit_l_min -23
_diffrn_reflns_number 16052
_diffrn_reflns_theta_full 26.00
_diffrn_reflns_theta_max 27.48
_exptl_absorpt_coefficient_mu 0.075
_exptl_absorpt_correction_type none
_exptl_crystal_colour colorless
_exptl_crystal_density_diffrn 1.196
_exptl_crystal_density_method 'not measured'
_exptl_crystal_description prism
_exptl_crystal_F_000 1248.00
_exptl_crystal_size_max 0.45
_exptl_crystal_size_mid 0.45
_exptl_crystal_size_min 0.20
_refine_diff_density_max 0.37
_refine_diff_density_min -0.37
_refine_ls_extinction_coef 18E1(6)
_refine_ls_extinction_method 'Larson (1970)'
_refine_ls_goodness_of_fit_ref 1.004
_refine_ls_hydrogen_treatment constr
_refine_ls_number_parameters 200
_refine_ls_number_reflns 3197
_refine_ls_R_factor_gt 0.0630
_refine_ls_shift/su_max 0.0000
_refine_ls_structure_factor_coef Fsqd
_refine_ls_weighting_details 'w = 1/[0.0057Fo^2^ + \s(Fo^2^)]/(4Fo^2^)'
_refine_ls_weighting_scheme calc
_refine_ls_wR_factor_ref 0.2030
_reflns_number_gt 2348
_reflns_number_total 3748
_reflns_threshold_expression F^2^>2\s(F^2^)
_cod_data_source_file ob6540.cif
_cod_data_source_block I
_cod_original_formula_sum 'C17 H19 N5 '
_cod_database_code 2206507
_cod_database_fobs_code 2206507

loop_
_symmetry_equiv_pos_site_id
_symmetry_equiv_pos_as_xyz
1 +X,+Y,+Z
2 -X,+Y,1/2-Z
3 -X,-Y,-Z
4 +X,-Y,1/2+Z
5 1/2+X,1/2+Y,+Z
6 1/2-X,1/2+Y,1/2-Z
7 1/2-X,1/2-Y,-Z
8 1/2+X,1/2-Y,1/2+Z

loop_
_atom_site_label
_atom_site_fract_x
_atom_site_fract_y
_atom_site_fract_z
_atom_site_U_iso_or_equiv
_atom_site_adp_type
_atom_site_calc_flag
_atom_site_refinement_flags
_atom_site_occupancy
_atom_site_type_symbol
N1 0.74560(10) 0.11780(10) 0.76520(10) 0.0360(4) Uani d . 1.00 N
N2 0.77430(10) 0.0422(2) 0.72820(10) 0.0510(6) Uani d . 1.00 N
N3 0.82920(10) 0.2258(2) 0.73840(10) 0.0557(6) Uani d . 1.00 N
N4 0.24020(10) -0.0849(2) 0.5292(2) 0.0615(7) Uani d . 1.00 N
N5 0.2937(2) 0.3453(2) 0.59990(10) 0.0592(7) Uani d . 1.00 N
C1 0.58970(10) 0.0883(2) 0.71360(10) 0.0319(5) Uani d . 1.00 C
C2 0.54040(10) -0.0125(2) 0.67660(10) 0.0321(5) Uani d . 1.00 C
C3 0.45490(10) -0.0020(2) 0.60940(10) 0.0304(5) Uani d . 1.00 C
C4 0.42110(10) 0.1102(2) 0.58080(10) 0.0335(5) Uani d . 1.00 C
C5 0.47050(10) 0.2123(2) 0.61730(10) 0.0325(5) Uani d . 1.00 C
C6 0.55450(10) 0.2000(2) 0.68390(10) 0.0345(5) Uani d . 1.00 C
C7 0.68230(10) 0.0774(2) 0.78630(10) 0.0363(5) Uani d . 1.00 C
C8 0.8238(2) 0.1121(2) 0.7143(2) 0.0558(8) Uani d . 1.00 C
C9 0.77890(10) 0.2252(2) 0.77030(10) 0.0479(6) Uani d . 1.00 C
C10 0.40070(10) -0.1125(2) 0.56380(10) 0.0351(5) Uani d . 1.00 C
C11 0.31000(10) -0.0957(2) 0.54450(10) 0.0395(6) Uani d . 1.00 C
C12 0.3976(2) -0.1256(3) 0.4815(2) 0.0635(9) Uani d . 1.00 C
C13 0.4339(2) -0.2265(2) 0.6156(2) 0.0579(7) Uani d . 1.00 C
C14 0.42920(10) 0.3347(2) 0.58200(10) 0.0382(5) Uani d . 1.00 C
C15 0.3516(2) 0.3423(2) 0.59060(10) 0.0418(6) Uani d . 1.00 C
C16 0.3987(2) 0.3435(2) 0.4899(2) 0.0564(8) Uani d . 1.00 C
C17 0.4894(2) 0.4392(2) 0.6296(2) 0.0668(8) Uani d . 1.00 C
H2 0.5641 -0.0873 0.6966 0.038 Uiso c R 1.00 H
H4 0.3643 0.1177 0.5363 0.038 Uiso c R 1.00 H
H6 0.5879 0.2674 0.7091 0.040 Uiso c R 1.00 H
H71 0.6933 -0.0019 0.8024 0.040 Uiso c R 1.00 H
H72 0.6880 0.1231 0.8299 0.041 Uiso c R 1.00 H
H8 0.8532 0.0849 0.6889 0.071 Uiso c R 1.00 H
H9 0.7678 0.2913 0.7930 0.057 Uiso c R 1.00 H
H121 0.3497 -0.0845 0.4402 0.081 Uiso c R 1.00 H
H122 0.3928 -0.2056 0.4674 0.080 Uiso c R 1.00 H
H123 0.4485 -0.0947 0.4869 0.080 Uiso c R 1.00 H
H131 0.4747 -0.2630 0.6063 0.060 Uiso c R 1.00 H
H132 0.3873 -0.2779 0.6004 0.060 Uiso c R 1.00 H
H133 0.4599 -0.2078 0.6714 0.060 Uiso c R 1.00 H
H161 0.4438 0.3730 0.4841 0.071 Uiso c R 1.00 H
H162 0.3511 0.3945 0.4639 0.071 Uiso c R 1.00 H
H163 0.3826 0.2686 0.4658 0.071 Uiso c R 1.00 H
H171 0.4804 0.4623 0.6718 0.074 Uiso c R 1.00 H
H172 0.4770 0.5025 0.5935 0.073 Uiso c R 1.00 H
H173 0.5473 0.4163 0.6520 0.074 Uiso c R 1.00 H

loop_
_atom_site_aniso_label
_atom_site_aniso_U_11
_atom_site_aniso_U_22
_atom_site_aniso_U_33
_atom_site_aniso_U_12
_atom_site_aniso_U_13
_atom_site_aniso_U_23
N1 0.0270(9) 0.0365(9) 0.0365(9) -0.0012(7) 0.0108(7) -0.0033(7)
N2 0.0510(10) 0.0430(10) 0.0690(10) 0.0026(9) 0.0380(10) -0.0048(9)
N3 0.0480(10) 0.0540(10) 0.0670(10) -0.0120(10) 0.0310(10) -0.0060(10)
N4 0.0320(10) 0.0490(10) 0.092(2) -0.0049(9) 0.0240(10) -0.0160(10)
N5 0.0580(10) 0.0570(10) 0.073(2) 0.0150(10) 0.0420(10) 0.0060(10)
C1 0.0260(10) 0.0350(10) 0.0330(10) 0.0006(8) 0.0140(8) 0.0017(8)
C2 0.0310(10) 0.0281(9) 0.0370(10) 0.0048(7) 0.0175(9) 0.0055(8)
C3 0.0280(10) 0.0277(9) 0.0350(10) -0.0009(7) 0.0156(8) -0.0018(7)
C4 0.0270(10) 0.0320(10) 0.0360(10) 0.0020(8) 0.0126(8) 0.0008(8)
C5 0.0300(10) 0.0290(10) 0.0380(10) 0.0014(8) 0.0170(8) 0.0001(8)
C6 0.0310(10) 0.0300(10) 0.0400(10) -0.0039(8) 0.0162(9) -0.0020(8)
C7 0.0290(10) 0.0400(10) 0.0320(10) -0.0015(8) 0.0103(8) 0.0022(8)
C8 0.050(2) 0.0580(10) 0.069(2) 0.0010(10) 0.0380(10) 0.0000(10)
C9 0.0420(10) 0.0440(10) 0.0550(10) -0.0100(10) 0.0230(10) -0.0090(10)
C10 0.0310(10) 0.0270(10) 0.0440(10) -0.0009(8) 0.0173(9) -0.0038(8)
C11 0.0340(10) 0.0300(10) 0.0480(10) -0.0052(8) 0.0168(9) -0.0078(8)
C12 0.070(2) 0.066(2) 0.063(2) -0.0160(10) 0.041(2) -0.0250(10)
C13 0.0380(10) 0.0280(10) 0.082(2) -0.0019(9) 0.0130(10) 0.0000(10)
C14 0.0350(10) 0.0270(10) 0.0500(10) 0.0040(8) 0.0200(10) 0.0042(9)
C15 0.0430(10) 0.0310(10) 0.0470(10) 0.0103(9) 0.0200(10) 0.0055(9)
C16 0.071(2) 0.0450(10) 0.0600(10) 0.0210(10) 0.0390(10) 0.0220(10)
C17 0.059(2) 0.0280(10) 0.096(2) -0.0010(10) 0.027(2) -0.0020(10)

loop_
_atom_type_symbol
_atom_type_description
_atom_type_scat_dispersion_real
_atom_type_scat_dispersion_imag
_atom_type_scat_source
C C 0.003 0.002
;
International Tables for Crystallography
(1992, Vol. C, Tables 4.2.6.8 and 6.1.1.4)
;
H H 0.000 0.000
;
International Tables for Crystallography
(1992, Vol. C, Table 6.1.1.4)
;
N N 0.006 0.003
;
International Tables for Crystallography
(1992, Vol. C, Tables 4.2.6.8 and 6.1.1.4)
;

loop_
_geom_angle_atom_site_label_1
_geom_angle_atom_site_label_2
_geom_angle_atom_site_label_3
_geom_angle
C7 N1 N2 120.1(2)
N1 N2 C8 101.7(2)
C9 N1 N2 109.3(2)
N1 C7 C1 111.6(2)
C9 N1 C7 130.4(2)
N1 C9 N3 111.0(2)
N2 C8 N3 116.2(3)
C9 N3 C8 101.7(3)
N4 C11 C10 178.7(2)
N5 C15 C14 177.3(2)
C6 C1 C2 120.1(2)
C7 C1 C2 120.2(2)
C1 C2 C3 120.1(2)
C7 C1 C6 119.7(2)
C1 C6 C5 120.8(2)
C2 C3 C10 121.1(2)
C2 C3 C4 118.8(2)
C10 C3 C4 119.90(10)
C3 C4 C5 121.5(2)
C3 C10 C11 109.1(2)
C3 C10 C12 109.1(2)
C3 C10 C13 113.20(10)
C4 C5 C6 118.8(2)
C4 C5 C14 118.80(10)
C14 C5 C6 122.4(2)
C5 C14 C15 105.7(2)
C5 C14 C16 111.0(2)
C5 C14 C17 113.3(2)
C12 C10 C11 107.6(2)
C13 C10 C11 106.1(2)
C13 C10 C12 111.4(2)
C16 C14 C15 108.5(2)
C17 C14 C15 107.8(2)
C17 C14 C16 110.2(2)
N1 C7 H71 108.9729
N1 C7 H72 109.0319
N1 C9 H9 124.4760
N2 C8 H8 121.9581
N3 C8 H8 121.8270
N3 C9 H9 124.4928
C1 C2 H2 120.0445
C1 C6 H6 119.6146
C1 C7 H71 108.7555
C1 C7 H72 108.9802
H2 C2 C3 119.8940
C3 C4 H4 119.1821
H4 C4 C5 119.3617
C5 C6 H6 119.6170
H72 C7 H71 109.4555
C10 C12 H121 109.6657
C10 C12 H123 109.3812
C10 C12 H122 109.3603
C10 C13 H132 109.4423
C10 C13 H131 109.3421
C10 C13 H133 109.6271
H123 C12 H121 109.4809
H122 C12 H121 109.4654
H123 C12 H122 109.4736
H132 C13 H131 109.4763
H133 C13 H131 109.4719
H133 C13 H132 109.4675
C14 C16 H162 109.1765
C14 C16 H163 109.5614
C14 C16 H161 109.6723
C14 C17 H171 109.6386
C14 C17 H172 109.2013
C14 C17 H173 109.5696
H162 C16 H161 109.4717
H163 C16 H161 109.4743
H163 C16 H162 109.4707
H172 C17 H171 109.4659
H173 C17 H171 109.4728
H173 C17 H172 109.4787

loop_
_geom_bond_atom_site_label_1
_geom_bond_atom_site_label_2
_geom_bond_distance
N1 N2 1.360(3)
N1 C7 1.455(4)
N1 C9 1.329(3)
N2 C8 1.309(4)
N3 C8 1.344(4)
N3 C9 1.319(5)
N4 C11 1.135(4)
N5 C15 1.138(5)
C1 C2 1.384(3)
C1 C6 1.388(3)
C1 C7 1.516(2)
C2 C3 1.401(2)
C3 C4 1.384(3)
C3 C10 1.537(3)
C4 C5 1.395(3)
C5 C6 1.380(2)
C5 C14 1.543(3)
C10 C11 1.482(4)
C10 C12 1.535(5)
C10 C13 1.534(3)
C14 C15 1.483(4)
C14 C16 1.534(4)
C14 C17 1.533(3)
C2 H2 0.9300
C4 H4 0.9300
C6 H6 0.9300
C7 H71 0.9300
C7 H72 0.9300
C8 H8 0.9300
C9 H9 0.9300
C12 H121 0.9300
C12 H122 0.9300
C12 H123 0.9300
C13 H131 0.9300
C13 H132 0.9300
C13 H133 0.9300
C16 H161 0.9300
C16 H162 0.9300
C16 H163 0.9300
C17 H171 0.9300
C17 H172 0.9300
C17 H173 0.9300

loop_
_geom_hbond_atom_site_label_D
_geom_hbond_atom_site_label_H
_geom_hbond_atom_site_label_A
_geom_hbond_site_symmetry_A
_geom_hbond_distance_DH
_geom_hbond_distance_HA
_geom_hbond_distance_DA
_geom_hbond_angle_DHA
_geom_hbond_publ_flag
C2 H2 N3 6_646 0.930 2.675 3.580(3) 164.8 no
C4 H4 N5 7_556 0.930 2.695 3.622(3) 174.0 no
C16 H162 N4 7_556 0.930 2.739 3.573(4) 149.8 no

loop_
_geom_torsion_atom_site_label_1
_geom_torsion_atom_site_label_2
_geom_torsion_atom_site_label_3
_geom_torsion_atom_site_label_4
_geom_torsion
C7 N1 N2 C8 175.7(2)
N2 N1 C7 C1 -84.8(2)
N2 N1 C9 N3 -0.1(2)
N1 N2 C8 N3 -0.4(3)
C9 N3 C8 N2 0.3(3)
C8 N3 C9 N1 -0.1(2)
C6 C1 C2 C3 -0.3(4)
C2 C1 C6 C5 -0.1(3)
C2 C1 C7 N1 113.1(3)
C1 C2 C3 C4 0.3(4)
C2 C3 C4 C5 0.3(4)
C2 C3 C10 C11 139.0(2)
C3 C4 C5 C6 -0.7(4)
C4 C5 C6 C1 0.6(4)
C4 C5 C14 C15 60.2(3)

loop_
_cod_related_entry_id
_cod_related_entry_database
_cod_related_entry_code
1 ChemSpider 2102
